data_7155248
loop_
_publ_author_name
'Lee, Jaeyeon'
'Jang, Geunhyeok'
'Kang, Philjae'
'Choi, Moon-Gun'
'Choi, Soo Hyuk'

_publ_section_title
;
 Helical \a/\b-depsipeptides with alternating residue types:
 conformational change from the 11-helix to the 14/15-helix.
;
_journal_issue 36
_journal_name_full 'Organic &amp; biomolecular chemistry'
_journal_page_first 8438
_journal_page_last 8442
_journal_paper_doi 10.1039/c6ob01602b
_journal_volume 14
_journal_year 2016
_chemical_absolute_configuration rm
_chemical_formula_moiety 'C H Cl3, C29 H49 N5 O8'
_chemical_formula_sum 'C30 H50 Cl3 N5 O8'
_chemical_formula_weight 715.10
_chemical_name_systematic
;
 ?
;
_space_group_crystal_system monoclinic
_space_group_IT_number 4
_space_group_name_Hall 'P 2yb'
_space_group_name_H-M_alt 'P 1 21 1'
_symmetry_space_group_name_Hall 'P 2yb'
_symmetry_space_group_name_H-M 'P 1 21 1'
_atom_sites_solution_hydrogens geom
_atom_sites_solution_primary direct
_audit_creation_date 2014-02-18
_audit_creation_method
;
Olex2 1.2
(compiled 2014.02.17 svn.r2891 for OlexSys, GUI svn.r4773)
;
_audit_update_record
;
2016-01-21 deposited with the CCDC.
2016-08-11 downloaded from the CCDC.
;
_cell_angle_alpha 90
_cell_angle_beta 100.1200(16)
_cell_angle_gamma 90
_cell_formula_units_Z 2
_cell_length_a 9.2919(4)
_cell_length_b 11.0410(5)
_cell_length_c 19.2470(10)
_cell_measurement_reflns_used 9536
_cell_measurement_temperature 304
_cell_measurement_theta_max 23.21
_cell_measurement_theta_min 2.64
_cell_volume 1943.86(16)
_computing_molecular_graphics 'Olex2 (Dolomanov et al., 2009)'
_computing_publication_material 'Olex2 (Dolomanov et al., 2009)'
_computing_structure_refinement 'XL (Sheldrick, 2008)'
_computing_structure_solution 'XS (Sheldrick, 2008)'
_diffrn_ambient_temperature 304.0
_diffrn_measured_fraction_theta_full 0.999
_diffrn_measured_fraction_theta_max 0.999
_diffrn_measurement_device_type 'Bruker APEX-II CCD'
_diffrn_measurement_method '\f and \w scans'
_diffrn_radiation_type MoK\a
_diffrn_radiation_wavelength 0.71073
_diffrn_reflns_av_R_equivalents 0.0588
_diffrn_reflns_av_unetI/netI 0.0412
_diffrn_reflns_Laue_measured_fraction_full 0.999
_diffrn_reflns_Laue_measured_fraction_max 0.999
_diffrn_reflns_limit_h_max 11
_diffrn_reflns_limit_h_min -11
_diffrn_reflns_limit_k_max 13
_diffrn_reflns_limit_k_min -13
_diffrn_reflns_limit_l_max 23
_diffrn_reflns_limit_l_min -23
_diffrn_reflns_number 44095
_diffrn_reflns_point_group_measured_fraction_full 1.000
_diffrn_reflns_point_group_measured_fraction_max 0.998
_diffrn_reflns_theta_full 25.242
_diffrn_reflns_theta_max 26.048
_diffrn_reflns_theta_min 2.135
_diffrn_standards_number 0
_exptl_absorpt_coefficient_mu 0.285
_exptl_absorpt_correction_T_max 0.7453
_exptl_absorpt_correction_T_min 0.6575
_exptl_absorpt_correction_type multi-scan
_exptl_absorpt_process_details
;
SADABS-2012/1 (Bruker,2012) was used for absorption correction.
wR2(int) was 0.0633 before and 0.0563 after correction.
The Ratio of minimum to maximum transmission is 0.8822.
The \l/2 correction factor is 0.0015.
;
_exptl_crystal_colour 'clear light colourless'
_exptl_crystal_colour_lustre clear
_exptl_crystal_colour_modifier light
_exptl_crystal_colour_primary colourless
_exptl_crystal_density_diffrn 1.222
_exptl_crystal_F_000 760
_exptl_crystal_size_max 0.1
_exptl_crystal_size_mid 0.1
_exptl_crystal_size_min 0.07
_refine_diff_density_max 0.298
_refine_diff_density_min -0.416
_refine_diff_density_rms 0.045
_refine_ls_abs_structure_details
;
 Flack x determined using 1929 quotients [(I+)-(I-)]/[(I+)+(I-)]
 (Parsons and Flack (2004), Acta Cryst. A60, s61).
;
_refine_ls_abs_structure_Flack 0.07(3)
_refine_ls_extinction_method none
_refine_ls_goodness_of_fit_ref 1.019
_refine_ls_hydrogen_treatment constr
_refine_ls_matrix_type full
_refine_ls_number_parameters 444
_refine_ls_number_reflns 7676
_refine_ls_number_restraints 122
_refine_ls_restrained_S_all 1.013
_refine_ls_R_factor_all 0.1096
_refine_ls_R_factor_gt 0.0638
_refine_ls_shift/su_max 0.000
_refine_ls_shift/su_mean 0.000
_refine_ls_structure_factor_coef Fsqd
_refine_ls_weighting_details 'w=1/[\s^2^(Fo^2^)+(0.1095P)^2^+0.4898P] where P=(Fo^2^+2Fc^2^)/3'
_refine_ls_weighting_scheme calc
_refine_ls_wR_factor_gt 0.1690
_refine_ls_wR_factor_ref 0.1975
_reflns_Friedel_coverage 0.894
_reflns_Friedel_fraction_full 1.000
_reflns_Friedel_fraction_max 0.997
_reflns_number_gt 4951
_reflns_number_total 7676
_reflns_threshold_expression 'I > 2\s(I)'
_cod_data_source_file c6ob01602b2.cif
_cod_data_source_block mo_moon186_072113_0m_a
_cod_depositor_comments 'Adding full bibliography for 7155248--7155250.cif.'
_cod_original_cell_volume 1943.87(16)
_cod_database_code 7155248
_shelxl_version_number 2013-3
_shelx_space_group_comment
;
The symmetry employed for this shelxl refinement is uniquely defined
by the following loop, which should always be used as a source of
symmetry information in preference to the above space-group names.
They are only intended as comments.
;
_olex2_refinement_description
;
1. Others
 Fixed Uiso: H5(0.072) H12(0.061) H15(0.061) H22(0.069) H25(0.067) H1A(0.166)
 H1B(0.166) H1C(0.166) H7(0.081) H8AA(0.132) H8AB(0.132) H8BC(0.132)
 H8BD(0.132) H9A(0.114) H9B(0.114) H10A(0.093) H10B(0.093) H10C(0.093)
 H10D(0.093) H11(0.063) H14(0.065) H17(0.076) H18A(0.138) H18B(0.138)
 H18C(0.138) H18D(0.138) H19A(0.153) H19B(0.153) H20A(0.118) H20B(0.118)
 H20C(0.118) H20D(0.118) H21(0.074) H29A(0.151) H29B(0.151) H29C(0.151)
 H30A(0.227) H30B(0.227) H30C(0.227) H31A(0.2) H31B(0.2) H31C(0.2) H33A(0.142)
 H33B(0.142) H33C(0.142) H34A(0.12) H34B(0.12) H34C(0.12) H37A(0.137)
 H37B(0.137) H37C(0.137) H40A(0.129) H40B(0.129) H40C(0.129) H41A(0.11)
 H41B(0.11) H41C(0.11) H49A(0.112) H49B(0.112) H50A(0.141) H50B(0.141)
 H51(0.148)
 Fixed X: H5(0.2315) H12(0.244) H15(0.0767) H22(-0.2557) H25(-0.3365)
 H1A(0.3263) H1B(0.2893) H1C(0.4493) H7(0.2413) H8AA(0.4613) H8AB(0.3075)
 H8BC(0.3408) H8BD(0.4972) H9A(0.4334) H9B(0.5703) H10A(0.4816) H10B(0.3182)
 H10C(0.3566) H10D(0.5141) H11(0.5157) H14(0.3188) H17(-0.1264) H18A(-0.0656)
 H18B(-0.2255) H18C(-0.1489) H18D(-0.0756) H19A(-0.2438) H19B(-0.0821) H20A(-
 0.2272) H20B(-0.3193) H20C(-0.3054) H20D(-0.1805) H21(-0.0228) H29A(-0.1758)
 H29B(-0.1542) H29C(-0.0689) H30A(-0.5073) H30B(-0.4414) H30C(-0.4308) H31A(-
 0.1728) H31B(-0.246) H31C(-0.3418) H33A(0.434) H33B(0.4916) H33C(0.5533)
 H34A(0.1337) H34B(0.2289) H34C(0.179) H37A(0.2518) H37B(0.4093) H37C(0.2743)
 H40A(0.0298) H40B(0.0166) H40C(-0.0855) H41A(-0.2894) H41B(-0.1848) H41C(-
 0.3193) H49A(0.3808) H49B(0.2406) H50A(-0.3173) H50B(-0.3372) H51(0.765)
 Fixed Y: H5(0.9814) H12(1.2829) H15(1.3654) H22(1.2937) H25(1.5392)
 H1A(0.5424) H1B(0.6152) H1C(0.615) H7(1.0991) H8AA(1.0293) H8AB(1.083)
 H8BC(1.0332) H8BD(1.0842) H9A(1.2499) H9B(1.2118) H10A(1.3639) H10B(1.3271)
 H10C(1.3681) H10D(1.32) H11(1.1999) H14(1.2953) H17(1.2484) H18A(1.0267)
 H18B(1.0811) H18C(1.0752) H18D(0.9934) H19A(0.9177) H19B(0.9385) H20A(1.0305)
 H20B(1.0947) H20C(1.0877) H20D(0.9906) H21(1.1398) H29A(1.7616) H29B(1.7036)
 H29C(1.6519) H30A(1.6142) H30B(1.6431) H30C(1.739) H31A(1.4414) H31B(1.4898)
 H31C(1.4272) H33A(0.9408) H33B(0.8071) H33C(0.9022) H34A(0.7877) H34B(0.7316)
 H34C(0.8673) H37A(1.4963) H37B(1.4876) H37C(1.5099) H40A(1.5867) H40B(1.5574)
 H40C(1.6551) H41A(1.5318) H41B(1.426) H41C(1.3996) H49A(1.2347) H49B(1.217)
 H50A(0.9762) H50B(1.1183) H51(0.9441)
 Fixed Z: H5(0.2567) H12(0.2749) H15(0.1516) H22(0.2359) H25(0.2346)
 H1A(0.3397) H1B(0.4043) H1C(0.3887) H7(0.351) H8AA(0.459) H8AB(0.4663)
 H8BC(0.4661) H8BD(0.4591) H9A(0.5073) H9B(0.474) H10A(0.4048) H10B(0.4068)
 H10C(0.3933) H10D(0.4262) H11(0.3353) H14(0.1123) H17(0.1211) H18A(0.079)
 H18B(0.0702) H18C(0.053) H18D(0.1172) H19A(0.1519) H19B(0.1922) H20A(0.2597)
 H20B(0.193) H20C(0.2358) H20D(0.2346) H21(0.252) H29A(0.0689) H29B(-0.0029)
 H29C(0.0684) H30A(0.032) H30B(-0.0357) H30C(0.025) H31A(0.0434) H31B(-0.031)
 H31C(0.0181) H33A(0.1555) H33B(0.1617) H33C(0.2198) H34A(0.2048) H34B(0.1533)
 H34C(0.1447) H37A(0.1023) H37B(0.1475) H37C(0.1846) H40A(0.2891) H40B(0.3674)
 H40C(0.325) H41A(0.3632) H41B(0.3941) H41C(0.3345) H49A(0.5057) H49B(0.4471)
 H50A(0.1125) H50B(0.1069) H51(0.388)
;

loop_
_space_group_symop_operation_xyz
'x, y, z'
'-x, y+1/2, -z'

loop_
_atom_site_label
_atom_site_type_symbol
_atom_site_fract_x
_atom_site_fract_y
_atom_site_fract_z
_atom_site_U_iso_or_equiv
_atom_site_adp_type
_atom_site_occupancy
_atom_site_site_symmetry_order
_atom_site_calc_flag
_atom_site_refinement_flags_posn
_atom_site_refinement_flags_adp
_atom_site_refinement_flags_occupancy
_atom_site_disorder_assembly
_atom_site_disorder_group
Cl52 Cl 1.0019(4) 0.9066(4) 0.3743(2) 0.1719(13) Uani 1 1 d . U . . .
Cl53 Cl 0.8856(7) 1.1201(4) 0.4225(3) 0.231(2) Uani 1 1 d . U . . .
Cl54 Cl 0.8724(5) 0.9019(6) 0.4975(2) 0.226(2) Uani 1 1 d . U . . .
O2 O 0.3149(4) 0.7176(4) 0.3244(3) 0.0754(12) Uani 1 1 d . U . . .
O27 O -0.3051(4) 1.5851(5) 0.1228(2) 0.0805(13) Uani 1 1 d . U . . .
O32 O 0.4961(5) 0.6684(5) 0.2689(3) 0.0953(15) Uani 1 1 d . U . . .
O35 O 0.5172(5) 0.9341(4) 0.3507(3) 0.0911(15) Uani 1 1 d . U . . .
O36 O 0.5197(4) 1.2683(5) 0.2148(3) 0.0843(14) Uani 1 1 d . U . . .
O38 O 0.1688(4) 1.1061(3) 0.1466(2) 0.0615(10) Uani 1 1 d . U . . .
O39 O 0.0534(3) 1.3443(4) 0.3051(2) 0.0669(10) Uani 1 1 d . U . . .
O42 O -0.0810(4) 1.5033(4) 0.1600(2) 0.0647(10) Uani 1 1 d . U . . .
N5 N 0.3137(5) 0.9452(4) 0.2699(3) 0.0603(11) Uani 1 1 d . U . . .
H5 H 0.2315 0.9814 0.2567 0.072 Uiso 1 1 calc R . . . .
N12 N 0.3345(4) 1.2651(4) 0.2762(2) 0.0510(10) Uani 1 1 d . U . . .
H12 H 0.2440 1.2829 0.2749 0.061 Uiso 1 1 calc R . . . .
N15 N 0.1372(4) 1.3067(4) 0.1507(2) 0.0505(10) Uani 1 1 d . U . . .
H15 H 0.0767 1.3654 0.1516 0.061 Uiso 1 1 calc R . . . .
N22 N -0.1633(4) 1.2793(4) 0.2452(3) 0.0572(11) Uani 1 1 d . U . . .
H22 H -0.2557 1.2937 0.2359 0.069 Uiso 1 1 calc R . . . .
N25 N -0.2470(5) 1.5224(4) 0.2325(2) 0.0558(11) Uani 1 1 d . U . . .
H25 H -0.3365 1.5392 0.2346 0.067 Uiso 1 1 calc R . . . .
C1 C 0.3476(10) 0.6143(8) 0.3678(5) 0.111(3) Uani 1 1 d . U . . .
H1A H 0.3263 0.5424 0.3397 0.166 Uiso 1 1 calc GR . . . .
H1B H 0.2893 0.6152 0.4043 0.166 Uiso 1 1 calc GR . . . .
H1C H 0.4493 0.6150 0.3887 0.166 Uiso 1 1 calc GR . . . .
C3 C 0.4000(6) 0.7353(5) 0.2760(4) 0.0642(14) Uani 1 1 d . U . . .
C4 C 0.3501(6) 0.8429(5) 0.2285(3) 0.0614(13) Uani 1 1 d . U . . .
C6 C 0.4025(6) 0.9851(5) 0.3272(4) 0.0664(15) Uani 1 1 d . U . . .
C7 C 0.3481(7) 1.0950(6) 0.3634(3) 0.0675(14) Uani 1 1 d . U . . .
H7 H 0.2413 1.0991 0.3510 0.081 Uiso 1 1 calc R . . . .
C8 C 0.3927(12) 1.0944(8) 0.4442(4) 0.110(3) Uani 1 1 d . U . . .
H8AA H 0.4613 1.0293 0.4590 0.132 Uiso 0.80(3) 1 calc R . P A 1
H8AB H 0.3075 1.0830 0.4663 0.132 Uiso 0.80(3) 1 calc R . P A 1
H8BC H 0.3408 1.0332 0.4661 0.132 Uiso 0.20(3) 1 calc R . P A 2
H8BD H 0.4972 1.0842 0.4591 0.132 Uiso 0.20(3) 1 calc R . P A 2
C9 C 0.4646(19) 1.2186(10) 0.4652(5) 0.095(4) Uani 0.80(3) 1 d . U P A 1
H9A H 0.4334 1.2499 0.5073 0.114 Uiso 0.80(3) 1 calc R . P A 1
H9B H 0.5703 1.2118 0.4740 0.114 Uiso 0.80(3) 1 calc R . P A 1
C10 C 0.4154(8) 1.2961(6) 0.4055(3) 0.0774(17) Uani 1 1 d . U . . .
H10A H 0.4816 1.3639 0.4048 0.093 Uiso 0.80(3) 1 calc R . P A 1
H10B H 0.3182 1.3271 0.4068 0.093 Uiso 0.80(3) 1 calc R . P A 1
H10C H 0.3566 1.3681 0.3933 0.093 Uiso 0.20(3) 1 calc R . P A 2
H10D H 0.5141 1.3200 0.4262 0.093 Uiso 0.20(3) 1 calc R . P A 2
C11 C 0.4145(5) 1.2149(5) 0.3411(3) 0.0529(12) Uani 1 1 d . U . . .
H11 H 0.5157 1.1999 0.3353 0.063 Uiso 1 1 calc R . . . .
C13 C 0.3907(5) 1.2856(5) 0.2187(3) 0.0522(12) Uani 1 1 d . U . . .
C14 C 0.2892(5) 1.3334(5) 0.1535(3) 0.0544(12) Uani 1 1 d . U . . .
H14 H 0.3188 1.2953 0.1123 0.065 Uiso 1 1 calc R . . . .
C16 C 0.0867(5) 1.1916(5) 0.1465(3) 0.0501(12) Uani 1 1 d . U . . .
C17 C -0.0760(5) 1.1771(6) 0.1440(3) 0.0636(14) Uani 1 1 d . U . . .
H17 H -0.1264 1.2484 0.1211 0.076 Uiso 1 1 calc R . . . .
C18 C -0.1370(8) 1.0636(9) 0.1036(5) 0.115(3) Uani 1 1 d . U . . .
H18A H -0.0656 1.0267 0.0790 0.138 Uiso 0.67(2) 1 calc R . P B 1
H18B H -0.2255 1.0811 0.0702 0.138 Uiso 0.67(2) 1 calc R . P B 1
H18C H -0.1489 1.0752 0.0530 0.138 Uiso 0.33(2) 1 calc R . P B 2
H18D H -0.0756 0.9934 0.1172 0.138 Uiso 0.33(2) 1 calc R . P B 2
C19 C -0.1702(18) 0.9783(13) 0.1684(11) 0.127(7) Uani 0.67(2) 1 d . U P B 1
H19A H -0.2438 0.9177 0.1519 0.153 Uiso 0.67(2) 1 calc R . P B 1
H19B H -0.0821 0.9385 0.1922 0.153 Uiso 0.67(2) 1 calc R . P B 1
C20 C -0.2230(9) 1.0654(6) 0.2138(5) 0.098(2) Uani 1 1 d . U . . .
H20A H -0.2272 1.0305 0.2597 0.118 Uiso 0.67(2) 1 calc R . P B 1
H20B H -0.3193 1.0947 0.1930 0.118 Uiso 0.67(2) 1 calc R . P B 1
H20C H -0.3054 1.0877 0.2358 0.118 Uiso 0.33(2) 1 calc R . P B 2
H20D H -0.1805 0.9906 0.2346 0.118 Uiso 0.33(2) 1 calc R . P B 2
C21 C -0.1112(5) 1.1654(5) 0.2198(4) 0.0616(14) Uani 1 1 d . U . . .
H21 H -0.0228 1.1398 0.2520 0.074 Uiso 1 1 calc R . . . .
C23 C -0.0772(5) 1.3621(5) 0.2817(3) 0.0522(12) Uani 1 1 d . U . . .
C24 C -0.1497(5) 1.4813(5) 0.2961(3) 0.0517(12) Uani 1 1 d . U . . .
C26 C -0.1999(6) 1.5344(5) 0.1712(3) 0.0567(13) Uani 1 1 d . U . . .
C28 C -0.2836(7) 1.6003(8) 0.0494(3) 0.0849(18) Uani 1 1 d . U . . .
C29 C -0.1592(10) 1.6873(8) 0.0456(4) 0.101(2) Uani 1 1 d . U . . .
H29A H -0.1758 1.7616 0.0689 0.151 Uiso 1 1 calc GR . . . .
H29B H -0.1542 1.7036 -0.0029 0.151 Uiso 1 1 calc GR . . . .
H29C H -0.0689 1.6519 0.0684 0.151 Uiso 1 1 calc GR . . . .
C30 C -0.4292(10) 1.6541(14) 0.0145(5) 0.152(5) Uani 1 1 d . U . . .
H30A H -0.5073 1.6142 0.0320 0.227 Uiso 1 1 calc GR . . . .
H30B H -0.4414 1.6431 -0.0357 0.227 Uiso 1 1 calc GR . . . .
H30C H -0.4308 1.7390 0.0250 0.227 Uiso 1 1 calc GR . . . .
C31 C -0.2588(14) 1.4785(10) 0.0170(5) 0.133(3) Uani 1 1 d . U . . .
H31A H -0.1728 1.4414 0.0434 0.200 Uiso 1 1 calc GR . . . .
H31B H -0.2460 1.4898 -0.0310 0.200 Uiso 1 1 calc GR . . . .
H31C H -0.3418 1.4272 0.0181 0.200 Uiso 1 1 calc GR . . . .
C33 C 0.4679(9) 0.8763(7) 0.1877(5) 0.095(2) Uani 1 1 d . U . . .
H33A H 0.4340 0.9408 0.1555 0.142 Uiso 1 1 calc GR . . . .
H33B H 0.4916 0.8071 0.1617 0.142 Uiso 1 1 calc GR . . . .
H33C H 0.5533 0.9022 0.2198 0.142 Uiso 1 1 calc GR . . . .
C34 C 0.2096(7) 0.8037(6) 0.1781(4) 0.0798(18) Uani 1 1 d . U . . .
H34A H 0.1337 0.7877 0.2048 0.120 Uiso 1 1 calc GR . . . .
H34B H 0.2289 0.7316 0.1533 0.120 Uiso 1 1 calc GR . . . .
H34C H 0.1790 0.8673 0.1447 0.120 Uiso 1 1 calc GR . . . .
C37 C 0.3079(8) 1.4693(7) 0.1463(5) 0.091(2) Uani 1 1 d . U . . .
H37A H 0.2518 1.4963 0.1023 0.137 Uiso 1 1 calc GR . . . .
H37B H 0.4093 1.4876 0.1475 0.137 Uiso 1 1 calc GR . . . .
H37C H 0.2743 1.5099 0.1846 0.137 Uiso 1 1 calc GR . . . .
C40 C -0.0367(8) 1.5793(7) 0.3218(4) 0.0857(19) Uani 1 1 d . U . . .
H40A H 0.0298 1.5867 0.2891 0.129 Uiso 1 1 calc GR . . . .
H40B H 0.0166 1.5574 0.3674 0.129 Uiso 1 1 calc GR . . . .
H40C H -0.0855 1.6551 0.3250 0.129 Uiso 1 1 calc GR . . . .
C41 C -0.2447(7) 1.4574(7) 0.3522(3) 0.0737(17) Uani 1 1 d . U . . .
H41A H -0.2894 1.5318 0.3632 0.110 Uiso 1 1 calc GR . . . .
H41B H -0.1848 1.4260 0.3941 0.110 Uiso 1 1 calc GR . . . .
H41C H -0.3193 1.3996 0.3345 0.110 Uiso 1 1 calc GR . . . .
C49 C 0.346(7) 1.212(4) 0.457(2) 0.093(12) Uani 0.20(3) 1 d . U P A 2
H49A H 0.3808 1.2347 0.5057 0.112 Uiso 0.20(3) 1 calc R . P A 2
H49B H 0.2406 1.2170 0.4471 0.112 Uiso 0.20(3) 1 calc R . P A 2
C50 C -0.271(3) 1.054(4) 0.1259(17) 0.118(12) Uani 0.33(2) 1 d . U P B 2
H50A H -0.3173 0.9762 0.1125 0.141 Uiso 0.33(2) 1 calc R . P B 2
H50B H -0.3372 1.1183 0.1069 0.141 Uiso 0.33(2) 1 calc R . P B 2
C51 C 0.8605(11) 0.9627(11) 0.4165(6) 0.123(3) Uani 1 1 d . U . . .
H51 H 0.7650 0.9441 0.3880 0.148 Uiso 1 1 calc R . . . .

loop_
_atom_site_aniso_label
_atom_site_aniso_U_11
_atom_site_aniso_U_22
_atom_site_aniso_U_33
_atom_site_aniso_U_23
_atom_site_aniso_U_13
_atom_site_aniso_U_12
Cl52 0.177(3) 0.141(2) 0.214(3) -0.021(2) 0.081(3) -0.011(2)
Cl53 0.270(5) 0.130(3) 0.306(7) -0.033(3) 0.087(5) -0.004(3)
Cl54 0.196(4) 0.333(7) 0.151(3) 0.080(4) 0.036(3) -0.029(4)
O2 0.061(2) 0.061(2) 0.103(3) 0.021(2) 0.010(2) -0.0058(19)
O27 0.064(2) 0.117(4) 0.062(2) 0.029(2) 0.0141(19) 0.027(2)
O32 0.072(3) 0.082(3) 0.128(4) -0.010(3) 0.008(3) 0.035(3)
O35 0.065(3) 0.074(3) 0.123(4) -0.011(3) -0.015(2) 0.016(2)
O36 0.0366(19) 0.119(4) 0.099(3) 0.000(3) 0.0155(19) 0.007(2)
O38 0.0506(19) 0.0468(19) 0.087(3) -0.0095(19) 0.0122(18) 0.0079(18)
O39 0.0342(17) 0.090(3) 0.074(2) 0.001(2) 0.0042(16) 0.0103(18)
O42 0.059(2) 0.068(2) 0.072(3) 0.0088(19) 0.0245(19) 0.0168(19)
N5 0.050(2) 0.042(2) 0.086(3) 0.001(2) 0.002(2) 0.0031(19)
N12 0.0326(18) 0.055(2) 0.065(3) -0.005(2) 0.0060(18) 0.0074(17)
N15 0.0384(19) 0.048(2) 0.064(3) -0.0067(19) 0.0076(18) 0.0092(17)
N22 0.0301(18) 0.060(3) 0.082(3) -0.002(2) 0.0114(19) 0.0042(19)
N25 0.047(2) 0.061(3) 0.061(3) 0.006(2) 0.014(2) 0.012(2)
C1 0.114(6) 0.086(5) 0.118(7) 0.036(5) -0.019(5) -0.018(5)
C3 0.046(3) 0.047(3) 0.095(4) -0.008(3) 0.001(3) -0.004(2)
C4 0.049(3) 0.047(3) 0.088(4) 0.001(3) 0.012(3) -0.006(2)
C6 0.058(3) 0.050(3) 0.089(4) 0.006(3) 0.006(3) -0.001(3)
C7 0.070(3) 0.060(3) 0.073(4) 0.000(3) 0.015(3) 0.004(3)
C8 0.176(8) 0.084(5) 0.073(4) 0.015(4) 0.032(5) 0.020(5)
C9 0.117(12) 0.092(6) 0.068(5) -0.004(4) -0.002(5) 0.021(6)
C10 0.092(4) 0.066(3) 0.067(4) -0.010(3) -0.006(3) 0.005(3)
C11 0.042(2) 0.045(3) 0.068(3) -0.002(2) 0.001(2) 0.009(2)
C13 0.035(2) 0.051(3) 0.071(3) -0.010(2) 0.010(2) -0.001(2)
C14 0.050(3) 0.061(3) 0.055(3) -0.005(2) 0.015(2) -0.005(2)
C16 0.036(2) 0.058(3) 0.056(3) -0.008(2) 0.007(2) 0.003(2)
C17 0.037(2) 0.070(3) 0.082(4) -0.013(3) 0.004(2) 0.001(2)
C18 0.066(4) 0.136(7) 0.140(7) -0.065(6) 0.015(4) -0.033(4)
C19 0.089(10) 0.079(7) 0.233(17) -0.056(8) 0.082(12) -0.024(7)
C20 0.082(4) 0.065(4) 0.160(7) -0.020(4) 0.055(5) -0.017(3)
C21 0.036(2) 0.048(3) 0.104(4) 0.002(3) 0.021(3) 0.003(2)
C23 0.039(2) 0.064(3) 0.054(3) 0.013(2) 0.010(2) 0.003(2)
C24 0.042(2) 0.059(3) 0.054(3) -0.001(2) 0.007(2) 0.002(2)
C26 0.052(3) 0.055(3) 0.064(3) 0.005(3) 0.012(3) 0.008(2)
C28 0.078(4) 0.109(5) 0.065(4) 0.017(4) 0.007(3) 0.001(4)
C29 0.117(5) 0.105(6) 0.082(5) 0.020(4) 0.026(4) -0.009(5)
C30 0.098(5) 0.246(14) 0.105(6) 0.097(8) 0.002(5) 0.017(7)
C31 0.195(10) 0.125(7) 0.077(5) -0.019(5) 0.016(6) -0.033(7)
C33 0.091(5) 0.087(5) 0.116(6) 0.002(4) 0.044(4) -0.011(4)
C34 0.078(4) 0.060(3) 0.091(5) -0.002(3) -0.014(3) -0.005(3)
C37 0.080(4) 0.077(4) 0.111(6) 0.020(4) 0.004(4) -0.017(4)
C40 0.082(4) 0.077(4) 0.092(5) -0.018(4) -0.003(4) -0.011(3)
C41 0.067(3) 0.095(5) 0.062(4) 0.005(3) 0.022(3) 0.017(3)
C49 0.09(4) 0.107(16) 0.084(19) -0.028(15) 0.02(2) 0.00(2)
C50 0.064(14) 0.13(3) 0.155(14) -0.035(19) 0.015(13) -0.045(17)
C51 0.112(6) 0.147(7) 0.110(6) 0.011(6) 0.019(5) -0.018(6)

loop_
_atom_type_symbol
_atom_type_description
_atom_type_scat_dispersion_real
_atom_type_scat_dispersion_imag
_atom_type_scat_source
C C 0.0033 0.0016 'International Tables Vol C Tables 4.2.6.8 and 6.1.1.4'
H H 0.0000 0.0000 'International Tables Vol C Tables 4.2.6.8 and 6.1.1.4'
Cl Cl 0.1484 0.1585 'International Tables Vol C Tables 4.2.6.8 and 6.1.1.4'
N N 0.0061 0.0033 'International Tables Vol C Tables 4.2.6.8 and 6.1.1.4'
O O 0.0106 0.0060 'International Tables Vol C Tables 4.2.6.8 and 6.1.1.4'

loop_
_geom_angle_atom_site_label_1
_geom_angle_atom_site_label_2
_geom_angle_atom_site_label_3
_geom_angle
C3 O2 C1 115.9(6)
C26 O27 C28 120.5(5)
C6 N5 C4 122.7(5)
C13 N12 C11 124.7(4)
C16 N15 C14 121.6(4)
C23 N22 C21 124.3(4)
C26 N25 C24 121.4(4)
O2 C3 C4 112.1(5)
O32 C3 O2 122.6(6)
O32 C3 C4 125.1(6)
N5 C4 C3 110.7(5)
N5 C4 C33 110.9(5)
N5 C4 C34 108.1(5)
C3 C4 C34 107.0(5)
C33 C4 C3 109.4(5)
C33 C4 C34 110.6(6)
O35 C6 N5 121.8(6)
O35 C6 C7 122.4(6)
N5 C6 C7 115.7(5)
C6 C7 C8 113.9(6)
C6 C7 C11 111.8(5)
C8 C7 C11 103.5(6)
C7 C8 C9 106.7(7)
C49 C8 C7 98(2)
C10 C9 C8 104.8(8)
C9 C10 C11 104.7(6)
C11 C10 C49 102.6(15)
N12 C11 C7 113.4(4)
N12 C11 C10 113.8(4)
C10 C11 C7 102.8(5)
O36 C13 N12 123.8(5)
O36 C13 C14 118.3(5)
N12 C13 C14 118.0(4)
N15 C14 C13 115.0(4)
N15 C14 C37 109.1(5)
C37 C14 C13 110.6(5)
O38 C16 N15 121.3(4)
O38 C16 C17 122.8(5)
N15 C16 C17 115.8(4)
C16 C17 C18 112.5(5)
C16 C17 C21 110.6(5)
C18 C17 C21 106.8(6)
C17 C18 C19 100.8(8)
C50 C18 C17 100.4(14)
C20 C19 C18 102.1(11)
C19 C20 C21 103.4(7)
C21 C20 C50 101.1(11)
N22 C21 C17 112.3(5)
N22 C21 C20 113.0(4)
C20 C21 C17 104.2(5)
O39 C23 N22 123.0(5)
O39 C23 C24 120.5(5)
N22 C23 C24 116.4(4)
N25 C24 C23 110.1(4)
N25 C24 C40 109.9(5)
N25 C24 C41 107.2(4)
C23 C24 C40 111.7(4)
C23 C24 C41 107.9(5)
C40 C24 C41 110.0(5)
O42 C26 O27 124.5(5)
O42 C26 N25 125.5(5)
N25 C26 O27 110.0(4)
O27 C28 C29 110.6(6)
O27 C28 C30 102.0(6)
O27 C28 C31 110.5(7)
C29 C28 C30 111.0(8)
C29 C28 C31 111.7(7)
C31 C28 C30 110.6(9)
C8 C49 C10 105(3)
C18 C50 C20 102.1(17)
Cl53 C51 Cl52 106.0(6)
Cl54 C51 Cl52 110.6(7)
Cl54 C51 Cl53 110.3(7)

loop_
_geom_bond_atom_site_label_1
_geom_bond_atom_site_label_2
_geom_bond_distance
Cl52 C51 1.774(11)
Cl53 C51 1.754(13)
Cl54 C51 1.683(11)
O2 C1 1.415(9)
O2 C3 1.338(8)
O27 C26 1.349(7)
O27 C28 1.471(8)
O32 C3 1.184(7)
O35 C6 1.220(7)
O36 C13 1.229(6)
O38 C16 1.214(6)
O39 C23 1.234(6)
O42 C26 1.213(6)
N5 C4 1.455(7)
N5 C6 1.331(8)
N12 C11 1.447(7)
N12 C13 1.323(7)
N15 C14 1.434(6)
N15 C16 1.353(7)
N22 C21 1.462(7)
N22 C23 1.331(7)
N25 C24 1.460(7)
N25 C26 1.335(7)
C3 C4 1.521(9)
C4 C33 1.501(9)
C4 C34 1.546(8)
C6 C7 1.529(9)
C7 C8 1.537(10)
C7 C11 1.553(8)
C8 C9 1.548(16)
C8 C49 1.40(4)
C9 C10 1.442(12)
C10 C11 1.529(8)
C10 C49 1.58(4)
C13 C14 1.524(8)
C14 C37 1.521(9)
C16 C17 1.513(7)
C17 C18 1.529(10)
C17 C21 1.555(9)
C18 C19 1.63(2)
C18 C50 1.39(3)
C19 C20 1.442(14)
C20 C21 1.507(9)
C20 C50 1.68(3)
C23 C24 1.526(8)
C24 C40 1.528(8)
C24 C41 1.533(8)
C28 C29 1.514(11)
C28 C30 1.522(11)
C28 C31 1.517(14)

loop_
_geom_torsion_atom_site_label_1
_geom_torsion_atom_site_label_2
_geom_torsion_atom_site_label_3
_geom_torsion_atom_site_label_4
_geom_torsion
O2 C3 C4 N5 44.0(6)
O2 C3 C4 C33 166.5(5)
O2 C3 C4 C34 -73.6(6)
O32 C3 C4 N5 -141.0(6)
O32 C3 C4 C33 -18.5(8)
O32 C3 C4 C34 101.4(7)
O35 C6 C7 C8 -31.8(9)
O35 C6 C7 C11 85.2(7)
O36 C13 C14 N15 156.2(5)
O36 C13 C14 C37 -79.7(7)
O38 C16 C17 C18 -30.7(9)
O38 C16 C17 C21 88.6(6)
O39 C23 C24 N25 138.4(5)
O39 C23 C24 C40 16.0(7)
O39 C23 C24 C41 -104.9(5)
N5 C6 C7 C8 145.5(7)
N5 C6 C7 C11 -97.6(6)
N12 C13 C14 N15 -23.8(7)
N12 C13 C14 C37 100.3(6)
N15 C16 C17 C18 150.9(6)
N15 C16 C17 C21 -89.8(6)
N22 C23 C24 N25 -43.7(6)
N22 C23 C24 C40 -166.1(5)
N22 C23 C24 C41 73.0(6)
C1 O2 C3 O32 0.7(9)
C1 O2 C3 C4 175.9(6)
C4 N5 C6 O35 -3.8(9)
C4 N5 C6 C7 178.9(5)
C6 N5 C4 C3 49.6(7)
C6 N5 C4 C33 -72.0(7)
C6 N5 C4 C34 166.6(6)
C6 C7 C8 C9 128.4(9)
C6 C7 C8 C49 171(2)
C6 C7 C11 N12 84.9(6)
C6 C7 C11 C10 -151.8(5)
C7 C8 C9 C10 19.3(13)
C7 C8 C49 C10 -50(3)
C8 C7 C11 N12 -152.1(6)
C8 C7 C11 C10 -28.7(6)
C8 C9 C10 C11 -38.0(12)
C8 C9 C10 C49 55(2)
C9 C8 C49 C10 56(2)
C9 C10 C11 N12 165.4(8)
C9 C10 C11 C7 42.3(9)
C9 C10 C49 C8 -65(3)
C11 N12 C13 O36 -2.9(8)
C11 N12 C13 C14 177.1(5)
C11 C7 C8 C9 6.7(10)
C11 C7 C8 C49 50(2)
C11 C10 C49 C8 33(4)
C13 N12 C11 C7 -120.7(5)
C13 N12 C11 C10 122.2(6)
C14 N15 C16 O38 1.6(7)
C14 N15 C16 C17 179.9(5)
C16 N15 C14 C13 -63.8(6)
C16 N15 C14 C37 171.2(6)
C16 C17 C18 C19 108.4(8)
C16 C17 C18 C50 164.0(18)
C16 C17 C21 N22 100.1(5)
C16 C17 C21 C20 -137.2(5)
C17 C18 C19 C20 37.9(12)
C17 C18 C50 C20 -50(2)
C18 C17 C21 N22 -137.2(6)
C18 C17 C21 C20 -14.5(7)
C18 C19 C20 C21 -48.3(13)
C18 C19 C20 C50 45.6(13)
C19 C18 C50 C20 46.3(14)
C19 C20 C21 N22 162.4(11)
C19 C20 C21 C17 40.2(12)
C19 C20 C50 C18 -56.9(18)
C21 N22 C23 O39 -9.1(8)
C21 N22 C23 C24 173.1(5)
C21 C17 C18 C19 -13.1(9)
C21 C17 C18 C50 42.5(19)
C21 C20 C50 C18 42(2)
C23 N22 C21 C17 -91.4(6)
C23 N22 C21 C20 151.0(6)
C24 N25 C26 O27 -173.7(5)
C24 N25 C26 O42 7.1(9)
C26 O27 C28 C29 -64.4(9)
C26 O27 C28 C30 177.5(8)
C26 O27 C28 C31 59.9(9)
C26 N25 C24 C23 -53.5(6)
C26 N25 C24 C40 70.0(6)
C26 N25 C24 C41 -170.5(5)
C28 O27 C26 O42 3.4(9)
C28 O27 C26 N25 -175.8(6)
C49 C8 C9 C10 -64(3)
C49 C10 C11 N12 122(2)
C49 C10 C11 C7 -1(2)
C50 C18 C19 C20 -57.2(16)
C50 C20 C21 N22 108.3(15)
C50 C20 C21 C17 -13.9(15)
